data_4030936
loop_
_publ_author_name
'Soumhi, E. H.'
'Saadoune, I.'
'Driss, A.'
'Jouini, T.'

_publ_section_title
;
 Structure of [NH~3~(CH~2~)~4~NH~3~]~2~P~4~O~12~ &#x00B7; 2H~2~O
;
_journal_coden_ASTM EJSCE5
_journal_issue 10-11
_journal_name_full
;
 European Journal of Solid State and Inorganic Chemistry
;
_journal_page_first 629
_journal_page_last 637
_journal_paper_doi 10.1016/S0992-4361(99)80004-6
_journal_volume 35
_journal_year 1998
_chemical_formula_sum 'C8 H32 N4 O14 P4'
_chemical_formula_weight 532.26
_space_group_IT_number 14
_symmetry_cell_setting monoclinic
_symmetry_Int_Tables_number 14
_symmetry_space_group_name_Hall '-P 2yn'
_symmetry_space_group_name_H-M 'P 1 21/n 1'
_cell_angle_alpha 90
_cell_angle_beta 111.751(9)
_cell_angle_gamma 90
_cell_formula_units_Z 2
_cell_length_a 7.6728(8)
_cell_length_b 18.962(3)
_cell_length_c 7.9789(9)
_cell_volume 1078.2(2)
_diffrn_ambient_temperature 293
_diffrn_radiation_probe x-ray
_diffrn_radiation_type MoK\a
_diffrn_radiation_wavelength 0.71069
_exptl_absorpt_coefficient_mu 0.424
_exptl_crystal_density_diffrn 1.639
_exptl_crystal_F_000 560
_refine_ls_goodness_of_fit_ref 1.093
_refine_ls_number_parameters 201
_refine_ls_number_reflns 1902
_refine_ls_R_factor_gt 0.0286
_refine_ls_wR_factor_gt 0.0791
_cod_data_source_file EJSSIC-1998-35-629-637.cif
_cod_data_source_block C8H32N4O14P4
_cod_original_cell_volume 1078.2(3)
_cod_original_sg_symbol_H-M 'P 21/n'
_cod_database_code 4030936

loop_
_symmetry_equiv_pos_site_id
_symmetry_equiv_pos_as_xyz
1 x,y,z
2 1/2-x,1/2+y,1/2-z
3 -x,-y,-z
4 1/2+x,1/2-y,1/2+z

loop_
_atom_site_label
_atom_site_type_symbol
_atom_site_thermal_displace_type
_atom_site_fract_x
_atom_site_fract_y
_atom_site_fract_z
_atom_site_occupancy
_atom_site_U_iso_or_equiv
_atom_site_calc_flag
_atom_site_refinement_flags
_atom_site_disorder_assembly
_atom_site_disorder_group
P1 P Uiso 0.04565(6) 0.39937(2) 0.37966(6) 1.000 0.0171(2) . . . .
P2 P Uiso 0.24722(6) 0.49265(2) 0.68787(6) 1.000 0.0167(2) . . . .
OL12 O Uiso 0.2091(2) 0.45109(7) 0.5016(2) 1.000 0.0244(3) . . . .
OL21 O Uiso -0.1418(2) 0.43359(6) 0.3897(2) 1.000 0.0222(3) . . . .
O11 O Uiso 0.0665(2) 0.32835(7) 0.4613(2) 1.000 0.0286(3) . . . .
O12 O Uiso 0.1565(2) 0.45686(7) 0.7984(2) 1.000 0.0250(3) . . . .
O21 O Uiso 0.0442(2) 0.40620(7) 0.1932(2) 1.000 0.0265(3) . . . .
O22 O Uiso 0.4502(2) 0.50922(7) 0.7617(2) 1.000 0.0281(3) . . . .
N1 N Uiso 0.8031(2) 0.44355(8) 0.8431(2) 1.000 0.0237(3) . . . .
N2 N Uiso 0.8553(2) 0.13230(8) 0.6056(2) 1.000 0.0238(3) . . . .
C1 C Uiso 0.7290(3) 0.37780(10) 0.7390(3) 1.000 0.0259(4) . . . .
C2 C Uiso 0.8668(3) 0.31780(10) 0.7991(3) 1.000 0.0274(4) . . . .
C3 C Uiso 0.7935(3) 0.25350(10) 0.6802(3) 1.000 0.0251(4) . . . .
C4 C Uiso 0.9284(3) 0.19200(10) 0.7323(3) 1.000 0.0285(4) . . . .
OW O Uiso -0.1394(3) 0.20278(9) 0.2935(2) 1.000 0.0390(4) . . . .
H1N1 H Uiso 0.858(4) 0.4340(10) 0.963(4) 1.000 0.040(7) . . . .
H2N1 H Uiso 0.899(4) 0.4610(10) 0.803(4) 1.000 0.048(7) . . . .
H3N1 H Uiso 0.708(4) 0.4730(10) 0.822(4) 1.000 0.045(7) . . . .
H1N2 H Uiso 0.933(4) 0.0940(10) 0.643(4) 1.000 0.046(7) . . . .
H2N2 H Uiso 0.740(4) 0.1180(10) 0.611(3) 1.000 0.042(7) . . . .
H3N2 H Uiso 0.842(3) 0.1450(10) 0.498(4) 1.000 0.034(6) . . . .
H1C1 H Uiso 0.614(3) 0.3650(10) 0.755(3) 1.000 0.028(6) . . . .
H2C1 H Uiso 0.702(4) 0.3910(10) 0.611(4) 1.000 0.043(7) . . . .
H1C2 H Uiso 0.981(4) 0.3320(10) 0.793(3) 1.000 0.037(6) . . . .
H2C2 H Uiso 0.888(3) 0.3040(10) 0.922(3) 1.000 0.034(6) . . . .
H1C3 H Uiso 0.770(3) 0.2680(10) 0.554(3) 1.000 0.034(6) . . . .
H2C3 H Uiso 0.672(3) 0.2380(10) 0.689(3) 1.000 0.034(6) . . . .
H1C4 H Uiso 1.045(4) 0.2040(10) 0.729(3) 1.000 0.036(6) . . . .
H2C4 H Uiso 0.948(3) 0.1750(10) 0.858(3) 1.000 0.037(6) . . . .
H1W H Uiso -0.103(5) 0.241(2) 0.307(4) 1.000 0.056(9) . . . .
H2W H Uiso -0.216(4) 0.200(2) 0.194(4) 1.000 0.051(9) . . . .

loop_
_atom_type_symbol
_atom_type_description
_atom_type_scat_dispersion_real
_atom_type_scat_dispersion_imag
_atom_type_scat_source
C C 0.0033 0.0016 ' International Tables Vol C Tables 4.2.6.8 and 6.1.1.4'
H H 0.0000 0.0000 ' International Tables Vol C Tables 4.2.6.8 and 6.1.1.4'
N N 0.0061 0.0033 ' International Tables Vol C Tables 4.2.6.8 and 6.1.1.4'
O O 0.0106 0.0060 ' International Tables Vol C Tables 4.2.6.8 and 6.1.1.4'
P P 0.1023 0.0942 ' International Tables Vol C Tables 4.2.6.8 and 6.1.1.4'

loop_
_geom_angle_atom_site_label_1
_geom_angle_atom_site_label_2
_geom_angle_atom_site_label_3
_geom_angle
_geom_angle_site_symmetry_1
_geom_angle_site_symmetry_2
_geom_angle_site_symmetry_3
_geom_angle_publ_flag
OL12 P1 OL21 103.64(8) . . . yes
OL12 P1 O11 110.90(8) . . . yes
OL12 P1 O21 105.50(8) . . . yes
OL21 P1 O11 107.37(8) . . . yes
OL21 P1 O21 109.83(8) . . . yes
O11 P1 O21 118.61(8) . . . yes
OL12 P2 O12 111.22(8) . . . yes
OL12 P2 O22 106.00(9) . . . yes
OL12 P2 OL21 100.12(8) . . 3_566 yes
O12 P2 O22 121.30(9) . . . yes
OL21 P2 O12 110.25(9) 3_566 . . yes
OL21 P2 O22 105.76(8) 3_566 . . yes
P1 OL12 P2 133.81(11) . . . yes
P1 OL21 P2 131.25(10) . . 3_566 yes
H1W OW H2W 107(4) . . . no
H1N1 N1 H2N1 108(3) . . . no
H1N1 N1 H3N1 111(3) . . . no
C1 N1 H3N1 107.8(17) . . . no
C1 N1 H1N1 110.6(13) . . . no
H2N1 N1 H3N1 114(2) . . . no
C1 N1 H2N1 106.5(14) . . . no
C4 N2 H1N2 110.3(17) . . . no
C4 N2 H2N2 108.3(13) . . . no
C4 N2 H3N2 110.0(14) . . . no
H1N2 N2 H2N2 105(2) . . . no
H2N2 N2 H3N2 111(2) . . . no
H1N2 N2 H3N2 112(2) . . . no
N1 C1 C2 112.16(18) . . . yes
C1 C2 C3 110.72(19) . . . no
C2 C3 C4 112.96(19) . . . no
N2 C4 C3 110.74(18) . . . yes
N1 C1 H1C1 108.3(12) . . . no
N1 C1 H2C1 104.7(12) . . . no
C2 C1 H2C1 111.8(15) . . . no
H1C1 C1 H2C1 110(2) . . . no
C2 C1 H1C1 109.6(12) . . . no
C1 C2 H2C2 111.2(13) . . . no
C3 C2 H1C2 109.6(13) . . . no
C3 C2 H2C2 107.5(12) . . . no
H1C2 C2 H2C2 109(2) . . . no
C1 C2 H1C2 109.1(13) . . . no
C2 C3 H2C3 109.3(12) . . . no
C4 C3 H1C3 109.9(13) . . . no
C2 C3 H1C3 107.3(11) . . . no
H1C3 C3 H2C3 109.1(19) . . . no
C4 C3 H2C3 108.3(12) . . . no
N2 C4 H1C4 106.9(13) . . . no
N2 C4 H2C4 108.2(11) . . . no
C3 C4 H2C4 110.7(13) . . . no
H1C4 C4 H2C4 108(2) . . . no
C3 C4 H1C4 111.7(12) . . . no

loop_
_geom_bond_atom_site_label_1
_geom_bond_atom_site_label_2
_geom_bond_distance
_geom_bond_site_symmetry_1
_geom_bond_site_symmetry_2
_geom_bond_publ_flag
P1 OL12 1.6053(16) . . yes
P1 OL21 1.6067(17) . . yes
P1 O11 1.4786(14) . . yes
P1 O21 1.4893(16) . . yes
P2 OL12 1.6104(15) . . yes
P2 O12 1.4757(16) . . yes
P2 O22 1.4803(17) . . yes
P2 OL21 1.6194(13) . 3_566 yes
OW H1W 0.77(4) . . no
OW H2W 0.80(3) . . no
N1 C1 1.489(3) . . yes
N2 C4 1.483(3) . . yes
N1 H2N1 0.96(3) . . no
N1 H3N1 0.88(3) . . no
N1 H1N1 0.91(3) . . no
N2 H2N2 0.94(3) . . no
N2 H3N2 0.86(3) . . no
N2 H1N2 0.92(3) . . no
C1 C2 1.506(3) . . no
C2 C3 1.519(3) . . no
C3 C4 1.512(3) . . no
C1 H1C1 0.97(2) . . no
C1 H2C1 1.00(3) . . no
C2 H2C2 0.97(2) . . no
C2 H1C2 0.94(3) . . no
C3 H1C3 0.99(2) . . no
C3 H2C3 1.00(2) . . no
C4 H2C4 1.01(2) . . no
C4 H1C4 0.93(3) . . no

loop_
_geom_hbond_atom_site_label_D
_geom_hbond_atom_site_label_H
_geom_hbond_atom_site_label_A
_geom_hbond_distance_DH
_geom_hbond_distance_HA
_geom_hbond_distance_DA
_geom_hbond_angle_DHA
_geom_hbond_site_symmetry_A
_geom_hbond_publ_flag
N1 H1N1 O21 0.91(3) 1.94(3) 2.810(2) 161(3) 1_656 yes
OW H1W O11 0.77(4) 2.18(4) 2.897(2) 155(3) . yes
N1 H2N1 O12 0.96(3) 1.99(3) 2.874(2) 151(2) 1_655 yes
N1 H2N1 O21 0.96(3) 2.554(19) 3.135(2) 118.9(18) 3_666 yes
OW H2W O11 0.80(3) 2.06(3) 2.834(2) 166(4) 4_454 yes
N1 H3N1 O22 0.88(3) 1.98(3) 2.829(2) 161(2) . yes
N2 H1N2 O22 0.92(3) 1.86(2) 2.761(2) 167(3) 2_646 yes
N2 H2N2 O21 0.94(3) 1.91(3) 2.821(2) 164(2) 4_555 yes
N2 H3N2 OW 0.86(3) 2.01(3) 2.840(2) 161(2) 1_655 yes
N2 H3N2 O12 0.86(3) 2.57(2) 2.902(2) 104.0(16) 4_554 yes
C1 H1C1 OW 0.97(2) 2.44(2) 3.380(3) 162.8(16) 4_555 yes

loop_
_geom_torsion_atom_site_label_1
_geom_torsion_atom_site_label_2
_geom_torsion_atom_site_label_3
_geom_torsion_atom_site_label_4
_geom_torsion
_geom_torsion_site_symmetry_1
_geom_torsion_site_symmetry_2
_geom_torsion_site_symmetry_3
_geom_torsion_site_symmetry_4
_geom_torsion_publ_flag
OL21 P1 OL12 P2 38.73(14) . . . . no
O11 P1 OL12 P2 -76.20(15) . . . . no
O21 P1 OL12 P2 154.17(12) . . . . no
OL12 P1 OL21 P2 67.12(13) . . . 3_566 no
O11 P1 OL21 P2 -175.46(12) . . . 3_566 no
O21 P1 OL21 P2 -45.20(14) . . . 3_566 no
O12 P2 OL12 P1 25.96(16) . . . . no
O22 P2 OL12 P1 159.67(12) . . . . no
OL21 P2 OL12 P1 -90.56(13) 3_566 . . . no
OL12 P2 OL21 P1 111.23(13) . . 3_566 3_566 no
O12 P2 OL21 P1 -6.02(15) . . 3_566 3_566 no
O22 P2 OL21 P1 -138.82(12) . . 3_566 3_566 no
N1 C1 C2 C3 -175.34(18) . . . . no
C1 C2 C3 C4 178.83(19) . . . . no
C2 C3 C4 N2 -176.60(18) . . . . no
